data_4314892
loop_
_publ_author_name
'Aur\'elie Guenet'
'Ernest Graf'
'Nathalie Kyritsakas'
'Mir Wais Hosseini'

_publ_contact_author
; Prof Mir Wais Hosseini
  Laboratoire de Chimie de Coordination Organique, 
  UMR CNRS 7140, Universit\'e de Strasbourg,
  F-67000 Strasbourg, France 
;
_publ_contact_author_email hosseini@unistra.fr
_publ_contact_author_fax '33 3 68 85 13 23'
_publ_contact_author_phone '33 3 68 85 13 25'
_publ_section_title
;
 Design and Synthesis of Sn-Porphyrin Based Molecular Gates
;
_journal_name_full 'Inorganic Chemistry'
_journal_page_first 1872
_journal_page_last 1883
_journal_paper_doi 10.1021/ic902265e
_journal_volume 49
_journal_year 2010
_chemical_formula_moiety 'C44 H28 F2 N4 Sn, 4(C2 H3 N)'
_chemical_formula_sum 'C52 H40 F2 N8 Sn'
_chemical_formula_weight 933.61
_chemical_name_systematic
;
 ?
;
_space_group_IT_number 2
_symmetry_cell_setting triclinic
_symmetry_space_group_name_Hall '-P 1'
_symmetry_space_group_name_H-M 'P -1'
_atom_sites_solution_hydrogens geom
_atom_sites_solution_primary direct
_atom_sites_solution_secondary difmap
_audit_creation_method SHELXL-97
_cell_angle_alpha 86.8510(10)
_cell_angle_beta 74.1180(10)
_cell_angle_gamma 80.6560(10)
_cell_formula_units_Z 1
_cell_length_a 7.7712(2)
_cell_length_b 12.0438(3)
_cell_length_c 12.3260(3)
_cell_measurement_reflns_used 5424
_cell_measurement_temperature 173(2)
_cell_measurement_theta_max 0.00
_cell_measurement_theta_min 0.00
_cell_volume 1094.82(5)
_computing_cell_refinement 'Bruker SMART'
_computing_data_collection 'Bruker SMART'
_computing_data_reduction 'Bruker SAINT'
_computing_molecular_graphics 'Bruker SHELXTL'
_computing_publication_material 'Bruker SHELXTL'
_computing_structure_refinement 'SHELXL-97 (Sheldrick, 1997)'
_computing_structure_solution 'SHELXS-97 (Sheldrick, 1990)'
_diffrn_ambient_temperature 173(2)
_diffrn_measured_fraction_theta_full 0.999
_diffrn_measured_fraction_theta_max 0.999
_diffrn_measurement_device_type 'CCD area detector'
_diffrn_measurement_method 'phi and omega scans'
_diffrn_radiation_monochromator graphite
_diffrn_radiation_source 'fine-focus sealed tube'
_diffrn_radiation_type MoK\a
_diffrn_radiation_wavelength 0.71073
_diffrn_reflns_av_R_equivalents 0.0258
_diffrn_reflns_av_sigmaI/netI 0.0252
_diffrn_reflns_limit_h_max 10
_diffrn_reflns_limit_h_min -10
_diffrn_reflns_limit_k_max 16
_diffrn_reflns_limit_k_min -16
_diffrn_reflns_limit_l_max 17
_diffrn_reflns_limit_l_min -17
_diffrn_reflns_number 24442
_diffrn_reflns_theta_full 30.05
_diffrn_reflns_theta_max 30.05
_diffrn_reflns_theta_min 2.41
_exptl_absorpt_coefficient_mu 0.639
_exptl_absorpt_correction_T_max 0.9749
_exptl_absorpt_correction_T_min 0.9507
_exptl_absorpt_correction_type multi-scan
_exptl_absorpt_process_details sadabs
_exptl_crystal_colour violet
_exptl_crystal_density_diffrn 1.416
_exptl_crystal_density_meas ?
_exptl_crystal_density_method 'not measured'
_exptl_crystal_description prism
_exptl_crystal_F_000 476
_exptl_crystal_size_max 0.08
_exptl_crystal_size_mid 0.06
_exptl_crystal_size_min 0.04
_refine_diff_density_max 0.444
_refine_diff_density_min -0.294
_refine_diff_density_rms 0.060
_refine_ls_extinction_method none
_refine_ls_goodness_of_fit_ref 0.961
_refine_ls_hydrogen_treatment constr
_refine_ls_matrix_type full
_refine_ls_number_parameters 288
_refine_ls_number_reflns 6393
_refine_ls_number_restraints 1
_refine_ls_restrained_S_all 0.962
_refine_ls_R_factor_all 0.0260
_refine_ls_R_factor_gt 0.0242
_refine_ls_shift/su_max 0.001
_refine_ls_shift/su_mean 0.000
_refine_ls_structure_factor_coef Fsqd
_refine_ls_weighting_details 'calc w=1/[\s^2^(Fo^2^)+(0.0508P)^2^+0.1712P] where P=(Fo^2^+2Fc^2^)/3'
_refine_ls_weighting_scheme calc
_refine_ls_wR_factor_gt 0.0675
_refine_ls_wR_factor_ref 0.0691
_reflns_number_gt 6155
_reflns_number_total 6393
_reflns_threshold_expression >2sigma(I)
_cod_data_source_file ic902265e_si_006.cif
_cod_data_source_block compound35
_cod_depositor_comments
;
The following automatic conversions were performed:

'_symmetry_cell_setting' value 'Triclinic' changed to 'triclinic'
according to the built-in table from CIF Core dictionary named
'cif_core.dic' version 2.4.1 from 2010-06-29.

Automatic conversion script
Id: cif_fix_values 1646 2011-03-28 12:23:43Z adriana 

The following automatic conversions were performed:

'_exptl_crystal_density_meas' value 'none' was changed to '?' - the
value is perceived as not measured.

Automatic conversion script
Id: cif_fix_values 3008 2015-01-20 13:52:24Z robertas 
;
_cod_database_code 4314892

loop_
_symmetry_equiv_pos_as_xyz
'x, y, z'
'-x, -y, -z'

loop_
_atom_site_label
_atom_site_type_symbol
_atom_site_fract_x
_atom_site_fract_y
_atom_site_fract_z
_atom_site_U_iso_or_equiv
_atom_site_adp_type
_atom_site_occupancy
_atom_site_symmetry_multiplicity
_atom_site_calc_flag
_atom_site_refinement_flags
_atom_site_disorder_assembly
_atom_site_disorder_group
Sn1 Sn 1.0000 0.5000 0.0000 0.01747(5) Uani 1 2 d S . .
F1 F 0.75271(12) 0.48479(8) -0.00904(7) 0.02706(18) Uani 1 1 d . . .
N1 N 0.90684(16) 0.66859(9) 0.04361(9) 0.0201(2) Uani 1 1 d . . .
N2 N 0.92914(15) 0.45371(10) 0.17081(9) 0.0200(2) Uani 1 1 d . . .
C1 C 0.90936(18) 0.75822(11) -0.03095(11) 0.0201(2) Uani 1 1 d . . .
C2 C 0.8421(2) 0.86011(12) 0.03303(12) 0.0240(3) Uani 1 1 d . . .
H2 H 0.8296 0.9345 0.0031 0.029 Uiso 1 1 calc R . .
C3 C 0.7996(2) 0.83017(12) 0.14466(12) 0.0238(3) Uani 1 1 d . . .
H3 H 0.7528 0.8802 0.2064 0.029 Uiso 1 1 calc R . .
C4 C 0.83830(18) 0.70956(11) 0.15211(11) 0.0204(2) Uani 1 1 d . . .
C5 C 0.81063(18) 0.64410(11) 0.25211(11) 0.0201(2) Uani 1 1 d . . .
C6 C 0.85056(18) 0.52631(11) 0.25989(11) 0.0203(2) Uani 1 1 d . . .
C7 C 0.8160(2) 0.46062(12) 0.36259(11) 0.0238(3) Uani 1 1 d . . .
H7 H 0.7608 0.4888 0.4365 0.029 Uiso 1 1 calc R . .
C8 C 0.87687(19) 0.35053(12) 0.33429(11) 0.0229(3) Uani 1 1 d . . .
H8 H 0.8729 0.2883 0.3853 0.028 Uiso 1 1 calc R . .
C9 C 0.94854(18) 0.34518(11) 0.21321(11) 0.0195(2) Uani 1 1 d . . .
C10 C 1.02744(18) 0.24768(11) 0.14932(11) 0.0195(2) Uani 1 1 d . . .
C11 C 0.73015(19) 0.70702(11) 0.36066(11) 0.0204(2) Uani 1 1 d . . .
C12 C 0.83071(19) 0.70989(13) 0.43815(12) 0.0247(3) Uani 1 1 d . . .
H12 H 0.9500 0.6693 0.4241 0.030 Uiso 1 1 calc R . .
C13 C 0.7559(2) 0.77247(14) 0.53622(12) 0.0290(3) Uani 1 1 d . . .
H13 H 0.8249 0.7746 0.5887 0.035 Uiso 1 1 calc R . .
C14 C 0.5814(2) 0.83176(13) 0.55796(12) 0.0280(3) Uani 1 1 d . . .
H14 H 0.5317 0.8750 0.6246 0.034 Uiso 1 1 calc R . .
C15 C 0.4805(2) 0.82750(13) 0.48212(13) 0.0282(3) Uani 1 1 d . . .
H15 H 0.3607 0.8673 0.4970 0.034 Uiso 1 1 calc R . .
C16 C 0.5540(2) 0.76501(13) 0.38405(12) 0.0252(3) Uani 1 1 d . . .
H16 H 0.4835 0.7619 0.3326 0.030 Uiso 1 1 calc R . .
C17 C 1.05174(18) 0.13904(11) 0.21338(11) 0.0199(2) Uani 1 1 d . . .
C18 C 1.2259(2) 0.08536(12) 0.20986(13) 0.0263(3) Uani 1 1 d . . .
H18 H 1.3277 0.1170 0.1662 0.032 Uiso 1 1 calc R . .
C19 C 1.2516(2) -0.01455(14) 0.27009(15) 0.0328(3) Uani 1 1 d . . .
H19 H 1.3707 -0.0510 0.2671 0.039 Uiso 1 1 calc R . .
C20 C 1.1036(2) -0.06069(13) 0.33421(14) 0.0323(3) Uani 1 1 d . . .
H20 H 1.1213 -0.1284 0.3758 0.039 Uiso 1 1 calc R . .
C21 C 0.9296(2) -0.00811(13) 0.33779(13) 0.0296(3) Uani 1 1 d . . .
H21 H 0.8281 -0.0399 0.3817 0.035 Uiso 1 1 calc R . .
C22 C 0.9036(2) 0.09150(12) 0.27694(12) 0.0249(3) Uani 1 1 d . . .
H22 H 0.7843 0.1270 0.2789 0.030 Uiso 1 1 calc R . .
C24 C 0.6479(3) 0.20093(19) 1.0058(2) 0.0457(4) Uani 1 1 d D . .
C23 C 0.6320(4) 0.2751(2) 0.9098(2) 0.0614(6) Uani 1 1 d D . .
H23A H 0.5241 0.2648 0.8873 0.092 Uiso 1 1 calc R . .
H23B H 0.7398 0.2565 0.8465 0.092 Uiso 1 1 calc R . .
H23C H 0.6216 0.3535 0.9313 0.092 Uiso 1 1 calc R . .
N3 N 0.6566(3) 0.1452(2) 1.0809(2) 0.0607(5) Uani 1 1 d . . .
N4 N 0.7166(3) 0.4249(2) 0.65554(19) 0.0627(5) Uani 1 1 d . . .
C26 C 0.6494(3) 0.4982(2) 0.71324(17) 0.0446(4) Uani 1 1 d . . .
C25 C 0.5630(3) 0.5920(2) 0.78974(18) 0.0488(5) Uani 1 1 d . . .
H25A H 0.4528 0.5722 0.8428 0.073 Uiso 1 1 calc R . .
H25B H 0.5316 0.6589 0.7460 0.073 Uiso 1 1 calc R . .
H25C H 0.6466 0.6078 0.8317 0.073 Uiso 1 1 calc R . .

loop_
_atom_site_aniso_label
_atom_site_aniso_U_11
_atom_site_aniso_U_22
_atom_site_aniso_U_33
_atom_site_aniso_U_23
_atom_site_aniso_U_13
_atom_site_aniso_U_12
Sn1 0.02314(7) 0.01382(7) 0.01347(6) -0.00031(4) -0.00348(4) 0.00043(4)
F1 0.0264(4) 0.0291(5) 0.0267(4) 0.0007(3) -0.0081(3) -0.0056(3)
N1 0.0281(5) 0.0153(5) 0.0145(5) -0.0005(4) -0.0041(4) 0.0009(4)
N2 0.0263(5) 0.0157(5) 0.0149(5) -0.0001(4) -0.0030(4) 0.0008(4)
C1 0.0258(6) 0.0150(6) 0.0174(6) -0.0002(4) -0.0041(5) -0.0001(4)
C2 0.0339(7) 0.0163(6) 0.0189(6) -0.0012(5) -0.0042(5) -0.0003(5)
C3 0.0331(7) 0.0168(6) 0.0186(6) -0.0016(5) -0.0041(5) 0.0004(5)
C4 0.0256(6) 0.0171(6) 0.0165(6) -0.0022(4) -0.0039(5) 0.0006(5)
C5 0.0252(6) 0.0180(6) 0.0153(5) -0.0021(4) -0.0041(5) 0.0007(5)
C6 0.0249(6) 0.0194(6) 0.0142(5) -0.0010(4) -0.0035(4) 0.0007(5)
C7 0.0318(7) 0.0208(6) 0.0154(6) 0.0002(5) -0.0033(5) 0.0003(5)
C8 0.0312(7) 0.0190(6) 0.0157(6) 0.0018(4) -0.0039(5) -0.0004(5)
C9 0.0236(6) 0.0181(6) 0.0154(5) 0.0012(4) -0.0045(4) -0.0012(4)
C10 0.0238(6) 0.0160(6) 0.0175(6) 0.0015(4) -0.0051(5) -0.0009(4)
C11 0.0277(6) 0.0162(6) 0.0149(5) -0.0010(4) -0.0032(5) -0.0002(5)
C12 0.0261(6) 0.0259(7) 0.0205(6) -0.0032(5) -0.0057(5) 0.0010(5)
C13 0.0328(7) 0.0347(8) 0.0203(6) -0.0051(5) -0.0083(5) -0.0035(6)
C14 0.0325(7) 0.0296(8) 0.0182(6) -0.0074(5) -0.0008(5) -0.0017(6)
C15 0.0271(7) 0.0294(8) 0.0235(7) -0.0067(5) -0.0024(5) 0.0038(5)
C16 0.0280(7) 0.0260(7) 0.0203(6) -0.0041(5) -0.0071(5) 0.0019(5)
C17 0.0279(6) 0.0152(6) 0.0156(5) 0.0002(4) -0.0059(5) -0.0006(5)
C18 0.0289(7) 0.0209(7) 0.0288(7) 0.0025(5) -0.0091(6) -0.0021(5)
C19 0.0365(8) 0.0232(7) 0.0404(9) 0.0042(6) -0.0178(7) 0.0016(6)
C20 0.0503(9) 0.0188(7) 0.0299(7) 0.0068(5) -0.0169(7) -0.0030(6)
C21 0.0404(8) 0.0229(7) 0.0235(7) 0.0048(5) -0.0043(6) -0.0085(6)
C22 0.0283(7) 0.0214(7) 0.0221(6) 0.0021(5) -0.0035(5) -0.0019(5)
C24 0.0379(9) 0.0447(11) 0.0562(12) -0.0070(9) -0.0118(8) -0.0111(8)
C23 0.0911(19) 0.0530(14) 0.0513(13) -0.0032(10) -0.0276(13) -0.0276(13)
N3 0.0469(10) 0.0612(13) 0.0741(14) 0.0063(11) -0.0202(10) -0.0041(9)
N4 0.0525(11) 0.0764(15) 0.0509(11) -0.0050(10) -0.0039(9) -0.0018(10)
C26 0.0343(9) 0.0600(13) 0.0355(9) 0.0082(9) -0.0050(7) -0.0064(8)
C25 0.0460(11) 0.0538(13) 0.0415(10) 0.0055(9) -0.0058(8) -0.0049(9)

loop_
_atom_type_symbol
_atom_type_description
_atom_type_scat_dispersion_real
_atom_type_scat_dispersion_imag
_atom_type_scat_source
C C 0.0033 0.0016 'International Tables Vol C Tables 4.2.6.8 and 6.1.1.4'
F F 0.0171 0.0103 'International Tables Vol C Tables 4.2.6.8 and 6.1.1.4'
N N 0.0061 0.0033 'International Tables Vol C Tables 4.2.6.8 and 6.1.1.4'
Sn Sn -0.6537 1.4246 'International Tables Vol C Tables 4.2.6.8 and 6.1.1.4'
H H 0.0000 0.0000 'International Tables Vol C Tables 4.2.6.8 and 6.1.1.4'

loop_
_geom_angle_atom_site_label_1
_geom_angle_atom_site_label_2
_geom_angle_atom_site_label_3
_geom_angle
_geom_angle_site_symmetry_1
_geom_angle_site_symmetry_3
_geom_angle_publ_flag
F1 Sn1 F1 179.998(1) . 2_765 ?
F1 Sn1 N1 89.05(4) . . ?
F1 Sn1 N1 90.95(4) 2_765 . ?
F1 Sn1 N1 90.95(4) . 2_765 ?
F1 Sn1 N1 89.05(4) 2_765 2_765 ?
N1 Sn1 N1 179.999(1) . 2_765 ?
F1 Sn1 N2 90.11(4) . 2_765 ?
F1 Sn1 N2 89.89(4) 2_765 2_765 ?
N1 Sn1 N2 90.03(4) . 2_765 ?
N1 Sn1 N2 89.97(4) 2_765 2_765 ?
F1 Sn1 N2 89.89(4) . . ?
F1 Sn1 N2 90.11(4) 2_765 . ?
N1 Sn1 N2 89.97(4) . . ?
N1 Sn1 N2 90.03(4) 2_765 . ?
N2 Sn1 N2 180.0 2_765 . ?
C1 N1 C4 108.45(11) . . ?
C1 N1 Sn1 125.64(9) . . ?
C4 N1 Sn1 125.87(9) . . ?
C6 N2 C9 108.51(11) . . ?
C6 N2 Sn1 125.70(9) . . ?
C9 N2 Sn1 125.76(9) . . ?
N1 C1 C10 126.19(12) . 2_765 ?
N1 C1 C2 108.28(11) . . ?
C10 C1 C2 125.49(12) 2_765 . ?
C3 C2 C1 107.42(12) . . ?
C3 C2 H2 126.3 . . ?
C1 C2 H2 126.3 . . ?
C2 C3 C4 107.91(12) . . ?
C2 C3 H3 126.0 . . ?
C4 C3 H3 126.0 . . ?
N1 C4 C5 125.82(12) . . ?
N1 C4 C3 107.92(11) . . ?
C5 C4 C3 126.26(12) . . ?
C6 C5 C4 126.46(12) . . ?
C6 C5 C11 117.10(11) . . ?
C4 C5 C11 116.44(12) . . ?
N2 C6 C5 126.08(12) . . ?
N2 C6 C7 108.26(12) . . ?
C5 C6 C7 125.66(12) . . ?
C8 C7 C6 107.48(12) . . ?
C8 C7 H7 126.3 . . ?
C6 C7 H7 126.3 . . ?
C7 C8 C9 107.99(12) . . ?
C7 C8 H8 126.0 . . ?
C9 C8 H8 126.0 . . ?
N2 C9 C10 125.74(12) . . ?
N2 C9 C8 107.75(11) . . ?
C10 C9 C8 126.51(12) . . ?
C9 C10 C1 126.54(12) . 2_765 ?
C9 C10 C17 117.06(11) . . ?
C1 C10 C17 116.38(12) 2_765 . ?
C16 C11 C12 119.21(12) . . ?
C16 C11 C5 119.96(12) . . ?
C12 C11 C5 120.82(12) . . ?
C13 C12 C11 119.87(13) . . ?
C13 C12 H12 120.1 . . ?
C11 C12 H12 120.1 . . ?
C14 C13 C12 120.58(14) . . ?
C14 C13 H13 119.7 . . ?
C12 C13 H13 119.7 . . ?
C15 C14 C13 119.62(13) . . ?
C15 C14 H14 120.2 . . ?
C13 C14 H14 120.2 . . ?
C14 C15 C16 120.19(14) . . ?
C14 C15 H15 119.9 . . ?
C16 C15 H15 119.9 . . ?
C15 C16 C11 120.51(13) . . ?
C15 C16 H16 119.7 . . ?
C11 C16 H16 119.7 . . ?
C18 C17 C22 119.33(13) . . ?
C18 C17 C10 119.34(12) . . ?
C22 C17 C10 121.32(12) . . ?
C17 C18 C19 120.32(14) . . ?
C17 C18 H18 119.8 . . ?
C19 C18 H18 119.8 . . ?
C20 C19 C18 120.06(15) . . ?
C20 C19 H19 120.0 . . ?
C18 C19 H19 120.0 . . ?
C19 C20 C21 120.04(14) . . ?
C19 C20 H20 120.0 . . ?
C21 C20 H20 120.0 . . ?
C20 C21 C22 120.00(14) . . ?
C20 C21 H21 120.0 . . ?
C22 C21 H21 120.0 . . ?
C17 C22 C21 120.24(14) . . ?
C17 C22 H22 119.9 . . ?
C21 C22 H22 119.9 . . ?
N3 C24 C23 178.5(3) . . ?
C24 C23 H23A 109.5 . . ?
C24 C23 H23B 109.5 . . ?
H23A C23 H23B 109.5 . . ?
C24 C23 H23C 109.5 . . ?
H23A C23 H23C 109.5 . . ?
H23B C23 H23C 109.5 . . ?
N4 C26 C25 179.0(2) . . ?
C26 C25 H25A 109.5 . . ?
C26 C25 H25B 109.5 . . ?
H25A C25 H25B 109.5 . . ?
C26 C25 H25C 109.5 . . ?
H25A C25 H25C 109.5 . . ?
H25B C25 H25C 109.5 . . ?

loop_
_geom_bond_atom_site_label_1
_geom_bond_atom_site_label_2
_geom_bond_distance
_geom_bond_site_symmetry_2
_geom_bond_publ_flag
Sn1 F1 1.9932(8) . ?
Sn1 F1 1.9932(8) 2_765 ?
Sn1 N1 2.0894(11) . ?
Sn1 N1 2.0894(11) 2_765 ?
Sn1 N2 2.0935(11) 2_765 ?
Sn1 N2 2.0935(11) . ?
N1 C1 1.3778(16) . ?
N1 C4 1.3832(16) . ?
N2 C6 1.3814(16) . ?
N2 C9 1.3815(16) . ?
C1 C10 1.4081(18) 2_765 ?
C1 C2 1.4400(18) . ?
C2 C3 1.3667(19) . ?
C2 H2 0.9500 . ?
C3 C4 1.4379(18) . ?
C3 H3 0.9500 . ?
C4 C5 1.4108(18) . ?
C5 C6 1.4058(19) . ?
C5 C11 1.5017(17) . ?
C6 C7 1.4399(18) . ?
C7 C8 1.3640(19) . ?
C7 H7 0.9500 . ?
C8 C9 1.4442(18) . ?
C8 H8 0.9500 . ?
C9 C10 1.4066(18) . ?
C10 C1 1.4081(18) 2_765 ?
C10 C17 1.5029(17) . ?
C11 C16 1.3931(19) . ?
C11 C12 1.3947(19) . ?
C12 C13 1.393(2) . ?
C12 H12 0.9500 . ?
C13 C14 1.389(2) . ?
C13 H13 0.9500 . ?
C14 C15 1.382(2) . ?
C14 H14 0.9500 . ?
C15 C16 1.3915(19) . ?
C15 H15 0.9500 . ?
C16 H16 0.9500 . ?
C17 C18 1.3920(19) . ?
C17 C22 1.3924(19) . ?
C18 C19 1.394(2) . ?
C18 H18 0.9500 . ?
C19 C20 1.385(2) . ?
C19 H19 0.9500 . ?
C20 C21 1.387(2) . ?
C20 H20 0.9500 . ?
C21 C22 1.396(2) . ?
C21 H21 0.9500 . ?
C22 H22 0.9500 . ?
C24 N3 1.124(3) . ?
C24 C23 1.463(3) . ?
C23 H23A 0.9800 . ?
C23 H23B 0.9800 . ?
C23 H23C 0.9800 . ?
N4 C26 1.128(3) . ?
C26 C25 1.464(3) . ?
C25 H25A 0.9800 . ?
C25 H25B 0.9800 . ?
C25 H25C 0.9800 . ?
